data_2228535
loop_
_publ_author_name
'Wang, Jun'
'Dai, Chuntao'
'Nie, Jianhua'

_publ_section_title
;
 <i>N</i>-Benzylpyridin-2-amine
;
_journal_coeditor_code RZ2510
_journal_issue 12
_journal_name_full 'Acta Crystallographica Section E'
_journal_page_first o3076
_journal_paper_doi 10.1107/S1600536810044478
_journal_volume 66
_journal_year 2010
_chemical_formula_iupac 'C12 H12 N2'
_chemical_formula_moiety 'C12 H12 N2'
_chemical_formula_sum 'C12 H12 N2'
_chemical_formula_weight 184.24
_chemical_name_systematic
;
<i>N</i>-Benzylpyridin-2-amine
;
_space_group_IT_number 2
_symmetry_cell_setting triclinic
_symmetry_space_group_name_Hall '-P 1'
_symmetry_space_group_name_H-M 'P -1'
_atom_sites_solution_hydrogens geom
_atom_sites_solution_primary direct
_atom_sites_solution_secondary difmap
_audit_creation_method SHELXL-97
_cell_angle_alpha 95.471(4)
_cell_angle_beta 91.244(4)
_cell_angle_gamma 94.779(3)
_cell_formula_units_Z 2
_cell_length_a 5.9014(16)
_cell_length_b 8.025(2)
_cell_length_c 10.561(3)
_cell_measurement_reflns_used 3415
_cell_measurement_temperature 296(2)
_cell_measurement_theta_max 28.00
_cell_measurement_theta_min 1.23
_cell_volume 495.9(2)
_computing_cell_refinement 'SAINT (Bruker, 2004)'
_computing_data_collection 'APEX2 (Bruker, 2004)'
_computing_data_reduction 'SAINT (Bruker, 2004)'
_computing_molecular_graphics 'SHELXTL (Sheldrick, 2008)'
_computing_publication_material 'SHELXTL (Sheldrick, 2008)'
_computing_structure_refinement 'SHELXL97 (Sheldrick, 2008)'
_computing_structure_solution 'SHELXS97 (Sheldrick, 2008)'
_diffrn_ambient_temperature 296(2)
_diffrn_measured_fraction_theta_full 0.978
_diffrn_measured_fraction_theta_max 0.978
_diffrn_measurement_device_type 'Bruker APEXII area-detector'
_diffrn_measurement_method '\f and \w'
_diffrn_radiation_monochromator graphite
_diffrn_radiation_source 'fine-focus sealed tube'
_diffrn_radiation_type MoK\a
_diffrn_radiation_wavelength 0.71073
_diffrn_reflns_av_R_equivalents 0.0123
_diffrn_reflns_av_sigmaI/netI 0.0249
_diffrn_reflns_limit_h_max 7
_diffrn_reflns_limit_h_min -6
_diffrn_reflns_limit_k_max 9
_diffrn_reflns_limit_k_min -9
_diffrn_reflns_limit_l_max 12
_diffrn_reflns_limit_l_min -9
_diffrn_reflns_number 2551
_diffrn_reflns_theta_full 25.25
_diffrn_reflns_theta_max 25.25
_diffrn_reflns_theta_min 1.94
_exptl_absorpt_coefficient_mu 0.074
_exptl_absorpt_correction_type none
_exptl_crystal_colour colourless
_exptl_crystal_density_diffrn 1.234
_exptl_crystal_density_method 'not measured'
_exptl_crystal_description block
_exptl_crystal_F_000 196
_exptl_crystal_size_max 0.23
_exptl_crystal_size_mid 0.20
_exptl_crystal_size_min 0.19
_refine_diff_density_max 0.226
_refine_diff_density_min -0.243
_refine_ls_extinction_method none
_refine_ls_goodness_of_fit_ref 1.073
_refine_ls_hydrogen_treatment constr
_refine_ls_matrix_type full
_refine_ls_number_parameters 127
_refine_ls_number_reflns 1762
_refine_ls_number_restraints 0
_refine_ls_restrained_S_all 1.073
_refine_ls_R_factor_all 0.0545
_refine_ls_R_factor_gt 0.0419
_refine_ls_shift/su_max 0.000
_refine_ls_shift/su_mean 0.000
_refine_ls_structure_factor_coef Fsqd
_refine_ls_weighting_details 'calc w=1/[\s^2^(Fo^2^)+(0.0576P)^2^+0.0854P] where P=(Fo^2^+2Fc^2^)/3'
_refine_ls_weighting_scheme calc
_refine_ls_wR_factor_gt 0.1061
_refine_ls_wR_factor_ref 0.1153
_reflns_number_gt 1387
_reflns_number_total 1762
_reflns_threshold_expression I>2sigma(I)
_cod_data_source_file rz2510.cif
_cod_data_source_block I
_cod_database_code 2228535
_cod_database_fobs_code 2228535

loop_
_symmetry_equiv_pos_as_xyz
'x, y, z'
'-x, -y, -z'

loop_
_atom_site_type_symbol
_atom_site_label
_atom_site_fract_x
_atom_site_fract_y
_atom_site_fract_z
_atom_site_U_iso_or_equiv
_atom_site_adp_type
_atom_site_calc_flag
_atom_site_refinement_flags
_atom_site_occupancy
_atom_site_disorder_assembly
_atom_site_disorder_group
C C1 -0.1362(3) 0.24905(19) 0.36541(15) 0.0350(4) Uani d . 1 . .
H H1 -0.2427 0.1909 0.4122 0.042 Uiso calc R 1 . .
C C2 0.0725(3) 0.30933(18) 0.42172(14) 0.0308(4) Uani d . 1 . .
C C3 0.2280(3) 0.39773(19) 0.34991(15) 0.0357(4) Uani d . 1 . .
H H3 0.3689 0.4396 0.3860 0.043 Uiso calc R 1 . .
C C4 0.1748(3) 0.4236(2) 0.22596(16) 0.0397(4) Uani d . 1 . .
H H4 0.2798 0.4832 0.1793 0.048 Uiso calc R 1 . .
C C5 -0.0331(3) 0.3616(2) 0.17061(16) 0.0408(4) Uani d . 1 . .
H H5 -0.0680 0.3788 0.0868 0.049 Uiso calc R 1 . .
C C6 -0.1889(3) 0.2740(2) 0.24050(16) 0.0403(4) Uani d . 1 . .
H H6 -0.3292 0.2317 0.2038 0.048 Uiso calc R 1 . .
C C7 0.1283(3) 0.2820(2) 0.55703(15) 0.0359(4) Uani d . 1 . .
H H7A 0.1617 0.3897 0.6065 0.043 Uiso calc R 1 . .
H H7B -0.0022 0.2242 0.5932 0.043 Uiso calc R 1 . .
C C8 0.4265(3) 0.15939(18) 0.67594(14) 0.0301(4) Uani d . 1 . .
C C9 0.3600(3) 0.23242(19) 0.79450(14) 0.0353(4) Uani d . 1 . .
H H9 0.2360 0.2968 0.7998 0.042 Uiso calc R 1 . .
C C10 0.4814(3) 0.2067(2) 0.90146(15) 0.0412(4) Uani d . 1 . .
H H10 0.4406 0.2545 0.9805 0.049 Uiso calc R 1 . .
C C11 0.6648(3) 0.1099(2) 0.89304(15) 0.0397(4) Uani d . 1 . .
H H11 0.7507 0.0930 0.9649 0.048 Uiso calc R 1 . .
C C12 0.7150(3) 0.03973(19) 0.77449(15) 0.0359(4) Uani d . 1 . .
H H12 0.8367 -0.0269 0.7683 0.043 Uiso calc R 1 . .
N N1 0.6010(2) 0.06064(16) 0.66736(12) 0.0334(3) Uani d . 1 . .
N N2 0.3221(2) 0.18353(16) 0.56430(12) 0.0355(3) Uani d . 1 . .
H H2 0.3734 0.1384 0.4947 0.043 Uiso calc R 1 . .

loop_
_atom_site_aniso_label
_atom_site_aniso_U_11
_atom_site_aniso_U_22
_atom_site_aniso_U_33
_atom_site_aniso_U_12
_atom_site_aniso_U_13
_atom_site_aniso_U_23
C1 0.0330(9) 0.0302(8) 0.0414(9) 0.0009(6) 0.0061(7) 0.0020(7)
C2 0.0328(8) 0.0249(7) 0.0354(8) 0.0081(6) 0.0040(6) 0.0010(6)
C3 0.0314(9) 0.0348(9) 0.0405(9) 0.0005(7) 0.0013(7) 0.0026(7)
C4 0.0443(10) 0.0352(9) 0.0403(9) 0.0000(7) 0.0100(7) 0.0075(7)
C5 0.0503(11) 0.0386(9) 0.0340(9) 0.0075(8) -0.0017(7) 0.0041(7)
C6 0.0358(9) 0.0403(9) 0.0431(10) 0.0021(7) -0.0041(7) -0.0020(7)
C7 0.0355(9) 0.0356(8) 0.0378(9) 0.0096(7) 0.0050(7) 0.0037(7)
C8 0.0329(9) 0.0249(7) 0.0326(8) 0.0010(6) 0.0036(6) 0.0033(6)
C9 0.0410(10) 0.0312(8) 0.0343(9) 0.0064(7) 0.0064(7) 0.0015(6)
C10 0.0544(11) 0.0388(9) 0.0301(9) 0.0045(8) 0.0067(7) -0.0003(7)
C11 0.0481(10) 0.0382(9) 0.0323(9) 0.0022(8) -0.0039(7) 0.0043(7)
C12 0.0355(9) 0.0336(8) 0.0389(9) 0.0032(7) -0.0014(7) 0.0055(7)
N1 0.0357(8) 0.0328(7) 0.0322(7) 0.0068(6) 0.0009(6) 0.0022(5)
N2 0.0416(8) 0.0377(7) 0.0286(7) 0.0147(6) 0.0023(6) 0.0012(6)

loop_
_atom_type_symbol
_atom_type_description
_atom_type_scat_dispersion_real
_atom_type_scat_dispersion_imag
_atom_type_scat_source
C C 0.0033 0.0016 'International Tables Vol C Tables 4.2.6.8 and 6.1.1.4'
H H 0.0000 0.0000 'International Tables Vol C Tables 4.2.6.8 and 6.1.1.4'
N N 0.0061 0.0033 'International Tables Vol C Tables 4.2.6.8 and 6.1.1.4'

loop_
_geom_angle_atom_site_label_1
_geom_angle_atom_site_label_2
_geom_angle_atom_site_label_3
_geom_angle_site_symmetry_1
_geom_angle_site_symmetry_3
_geom_angle
_geom_angle_publ_flag
C2 C1 C6 . . 121.05(15) ?
C2 C1 H1 . . 119.5 ?
C6 C1 H1 . . 119.5 ?
C1 C2 C3 . . 118.30(14) ?
C1 C2 C7 . . 120.76(14) ?
C3 C2 C7 . . 120.94(14) ?
C4 C3 C2 . . 120.63(15) ?
C4 C3 H3 . . 119.7 ?
C2 C3 H3 . . 119.7 ?
C3 C4 C5 . . 120.50(16) ?
C3 C4 H4 . . 119.8 ?
C5 C4 H4 . . 119.8 ?
C6 C5 C4 . . 119.57(15) ?
C6 C5 H5 . . 120.2 ?
C4 C5 H5 . . 120.2 ?
C5 C6 C1 . . 119.96(15) ?
C5 C6 H6 . . 120.0 ?
C1 C6 H6 . . 120.0 ?
N2 C7 C2 . . 110.93(13) ?
N2 C7 H7A . . 109.5 ?
C2 C7 H7A . . 109.5 ?
N2 C7 H7B . . 109.5 ?
C2 C7 H7B . . 109.5 ?
H7A C7 H7B . . 108.0 ?
N1 C8 N2 . . 115.92(13) ?
N1 C8 C9 . . 121.27(14) ?
N2 C8 C9 . . 122.81(14) ?
C10 C9 C8 . . 118.62(15) ?
C10 C9 H9 . . 120.7 ?
C8 C9 H9 . . 120.7 ?
C9 C10 C11 . . 120.44(15) ?
C9 C10 H10 . . 119.8 ?
C11 C10 H10 . . 119.8 ?
C12 C11 C10 . . 117.34(15) ?
C12 C11 H11 . . 121.3 ?
C10 C11 H11 . . 121.3 ?
N1 C12 C11 . . 124.42(15) ?
N1 C12 H12 . . 117.8 ?
C11 C12 H12 . . 117.8 ?
C12 N1 C8 . . 117.85(13) ?
C8 N2 C7 . . 122.91(13) ?
C8 N2 H2 . . 118.5 ?
C7 N2 H2 . . 118.5 ?

loop_
_geom_bond_atom_site_label_1
_geom_bond_atom_site_label_2
_geom_bond_site_symmetry_2
_geom_bond_distance
_geom_bond_publ_flag
C1 C2 . 1.385(2) ?
C1 C6 . 1.386(2) ?
C1 H1 . 0.9300 ?
C2 C3 . 1.395(2) ?
C2 C7 . 1.500(2) ?
C3 C4 . 1.378(2) ?
C3 H3 . 0.9300 ?
C4 C5 . 1.381(2) ?
C4 H4 . 0.9300 ?
C5 C6 . 1.380(2) ?
C5 H5 . 0.9300 ?
C6 H6 . 0.9300 ?
C7 N2 . 1.448(2) ?
C7 H7A . 0.9700 ?
C7 H7B . 0.9700 ?
C8 N1 . 1.3502(19) ?
C8 N2 . 1.3559(19) ?
C8 C9 . 1.409(2) ?
C9 C10 . 1.366(2) ?
C9 H9 . 0.9300 ?
C10 C11 . 1.383(2) ?
C10 H10 . 0.9300 ?
C11 C12 . 1.372(2) ?
C11 H11 . 0.9300 ?
C12 N1 . 1.3353(19) ?
C12 H12 . 0.9300 ?
N2 H2 . 0.8600 ?

loop_
_geom_hbond_atom_site_label_D
_geom_hbond_atom_site_label_H
_geom_hbond_atom_site_label_A
_geom_hbond_site_symmetry_A
_geom_hbond_distance_DH
_geom_hbond_distance_HA
_geom_hbond_distance_DA
_geom_hbond_angle_DHA
N2 H2 N1 2_656 0.86 2.24 3.0518(19) 156.5
C12 H12 Cg1 2_656 0.93 2.72 3.536(2) 147
C4 H4 Cg2 2_666 0.93 3.14 3.804(2) 130

loop_
_cod_related_entry_id
_cod_related_entry_database
_cod_related_entry_code
1 ChemSpider 21847
